data_4024175
loop_
_publ_author_name
'Alexander O. Terent'ev'
'Maxim M. Platonov'
'Eduard J. Sonneveld'
'Rene Peschar'
'Vladimir V. Chernyshev'
'Zoya A. Starikova'
'Gennady I. Nikishin'

_publ_section_title
;
 New Preparation of 1,2,4,5,7,8-Hexaoxonanes
;
_journal_name_full 'Journal of Organic Chemistry'
_journal_page_first 7237
_journal_page_last 7243
_journal_paper_doi 10.1021/jo071072c
_journal_volume 72
_journal_year 2007
_chemical_compound_source
; The title compound was synthesized in the Institute of Organic
Chemistry Russian Academy of Sciences, Moscow, Russia.
;
_chemical_formula_moiety 'C22 H34 O6'
_chemical_formula_sum 'C22 H34 O6'
_chemical_formula_weight 394.49
_chemical_name_systematic
; 
 ? 
;
_space_group_IT_number 2
_symmetry_cell_setting triclinic
_symmetry_space_group_name_Hall '-P 1'
_symmetry_space_group_name_H-M 'P -1'
_audit_creation_method SHELXL-97
_cell_angle_alpha 95.38(3)
_cell_angle_beta 92.33(3)
_cell_angle_gamma 73.67(2)
_cell_formula_units_Z 2
_cell_length_a 12.815(7)
_cell_length_b 13.032(8)
_cell_length_c 6.332(3)
_cell_measurement_temperature 295(2)
_cell_volume 1010.2(10)
_computing_cell_refinement 'LSPAID (Visser et al., 1986)'
_computing_data_collection 'Xpert software'
_computing_data_reduction 'Xpert software'
_computing_molecular_graphics 'PLATON (Spek, 2003)'
_computing_publication_material '  MRIA, SHELXL97 (Sheldrick, 1997), PARST (Nardelli, 1995)'
_computing_structure_refinement MRIA
_computing_structure_solution 'MRIA (Chernyshev & Zlokazov, 1992)'
_diffrn_ambient_temperature 295(2)
_diffrn_detector_type Xcelerator
_diffrn_measured_fraction_theta_full 1.000
_diffrn_measured_fraction_theta_max 1.000
_diffrn_measurement_device 'XPert PRO X-ray diffraction system'
_diffrn_radiation_monochromator 'PW3110/65, four Ge(220) crystals'
_diffrn_radiation_source 'PW3373/00, line-focus sealed tube'
_diffrn_radiation_type CuK\a~1~
_diffrn_radiation_wavelength 1.5406
_diffrn_reflns_theta_full 34.99
_diffrn_source 'Fine focus X-ray tube'
_diffrn_source_target Cu
_exptl_absorpt_coefficient_mu 0.757
_exptl_absorpt_correction_type none
_exptl_crystal_density_diffrn 1.297
_exptl_crystal_density_method 'not measured'
_exptl_crystal_F_000 428
_pd_block_diffractogram_id pattern_ad_T
_pd_char_colour white
_pd_instr_location ' University of Amsterdam'
_pd_meas_2theta_range_inc 0.008
_pd_meas_2theta_range_max 69.981
_pd_meas_2theta_range_min 5.005
_pd_meas_number_of_points 8123
_pd_meas_scan_method cont
_pd_proc_2theta_range_inc 0.008
_pd_proc_2theta_range_max 69.981
_pd_proc_2theta_range_min 5.005
_pd_proc_ls_background_function 'Chebyshev polynomial up to the 5th order'
_pd_proc_ls_profile_function 'split-type pseudo-Voigt (Toraya, 1986)'
_pd_proc_ls_prof_R_factor 0.0464
_pd_proc_ls_prof_wR_expected 0.0138
_pd_proc_ls_prof_wR_factor 0.0633
_pd_proc_wavelength 1.5406
_pd_spec_mounting '  pressed as a thin layer in the specimen holder of the camera'
_pd_spec_mount_mode transmission
_pd_spec_shape cylinder
_pd_spec_size_axial 15
_pd_spec_size_equat 0.7
_pd_spec_size_thick 0.7
_refine_diff_density_max 0.56
_refine_diff_density_min -0.69
_refine_diff_density_rms 0.27
_refine_ls_extinction_method none
_refine_ls_hydrogen_treatment constr
_refine_ls_matrix_type fullcycle
_refine_ls_number_parameters 151
_refine_ls_number_restraints 277
_refine_ls_shift/su_max .011
_refine_ls_shift/su_mean .003
_refine_ls_structure_factor_coef Inet
_refine_ls_weighting_scheme sigma
_cod_data_source_file jo071072c-File006.cif
_cod_data_source_block tricl
_cod_database_code 4024175

loop_
_symmetry_equiv_pos_as_xyz
'x, y, z'
'-x, -y, -z'

loop_
_atom_site_label
_atom_site_type_symbol
_atom_site_fract_x
_atom_site_fract_y
_atom_site_fract_z
_atom_site_U_iso_or_equiv
_atom_site_adp_type
_atom_site_occupancy
_atom_site_symmetry_multiplicity
_atom_site_calc_flag
_atom_site_refinement_flags
_atom_site_disorder_assembly
_atom_site_disorder_group
C1 C 0.7464(14) 0.1241(11) 0.6237(21) 0.090(4) Uiso 1 1 d . . .
H1 H 0.7406 0.1889 0.7196 0.050 Uiso 1 1 calc . . .
C2 C 0.8587(13) 0.0420(13) 0.6571(21) 0.090(4) Uiso 1 1 d . . .
H2A H 0.9164 0.0734 0.6286 0.050 Uiso 1 1 calc . . .
H2B H 0.8665 0.0238 0.8031 0.050 Uiso 1 1 calc . . .
C3 C 0.8677(12) -0.0606(11) 0.5056(26) 0.090(4) Uiso 1 1 d . . .
H3 H 0.9384 -0.1127 0.5266 0.050 Uiso 1 1 calc . . .
C4 C 0.7752(14) -0.1101(10) 0.5519(22) 0.090(4) Uiso 1 1 d . . .
H4A H 0.7820 -0.1296 0.6970 0.050 Uiso 1 1 calc . . .
H4B H 0.7811 -0.1747 0.4582 0.050 Uiso 1 1 calc . . .
C5 C 0.6627(12) -0.0287(12) 0.5182(27) 0.090(4) Uiso 1 1 d . . .
H5 H 0.6049 -0.0608 0.5482 0.050 Uiso 1 1 calc . . .
C6 C 0.6538(13) 0.0736(11) 0.6706(23) 0.090(4) Uiso 1 1 d . . .
H6A H 0.6598 0.0553 0.8165 0.050 Uiso 1 1 calc . . .
H6B H 0.5836 0.1250 0.6512 0.050 Uiso 1 1 calc . . .
C7 C 0.8565(12) -0.0297(10) 0.2732(22) 0.090(4) Uiso 1 1 d . . .
H7A H 0.9134 0.0027 0.2446 0.050 Uiso 1 1 calc . . .
H7B H 0.8649 -0.0937 0.1766 0.050 Uiso 1 1 calc . . .
C8 C 0.7436(12) 0.0504(11) 0.2360(22) 0.090(4) Uiso 1 1 d . . .
H8 H 0.7368 0.0684 0.0883 0.050 Uiso 1 1 calc . . .
C9 C 0.6512(12) 0.0017(10) 0.2857(23) 0.090(4) Uiso 1 1 d . . .
H9A H 0.6547 -0.0617 0.1898 0.050 Uiso 1 1 calc . . .
H9B H 0.5813 0.0533 0.2650 0.050 Uiso 1 1 calc . . .
C10 C 0.7346(11) 0.1541(10) 0.3876(22) 0.090(4) Uiso 1 1 d . . .
O11 O 0.6329(11) 0.2330(9) 0.3805(18) 0.17(2) Uiso 1 1 d . . .
O12 O 0.8247(9) 0.2349(7) 0.1438(15) 0.17(2) Uiso 1 1 d . . .
O13 O 0.5816(9) 0.2452(7) 0.1702(16) 0.17(2) Uiso 1 1 d . . .
C14 C 0.8009(12) 0.3493(12) 0.1322(21) 0.090(4) Uiso 1 1 d . . .
C15 C 0.5319(13) 0.3564(11) 0.1359(23) 0.090(4) Uiso 1 1 d . . .
O16 O 0.6988(11) 0.3868(9) 0.0334(19) 0.17(2) Uiso 1 1 d . . .
O17 O 0.6060(12) 0.4149(10) 0.1750(20) 0.17(2) Uiso 1 1 d . . .
C18 C 0.4871(14) 0.3491(12) -0.0954(22) 0.090(4) Uiso 1 1 d . . .
H18A H 0.5466 0.3157 -0.1912 0.050 Uiso 1 1 calc . . .
H18B H 0.4521 0.4207 -0.1370 0.050 Uiso 1 1 calc . . .
C19 C 0.4376(12) 0.4092(13) 0.2940(24) 0.090(4) Uiso 1 1 d . . .
H19A H 0.4010 0.4816 0.2592 0.050 Uiso 1 1 calc . . .
H19B H 0.4664 0.4128 0.4377 0.050 Uiso 1 1 calc . . .
C20 C 0.4029(13) 0.2812(12) -0.1112(21) 0.090(4) Uiso 1 1 d . . .
H20A H 0.3735 0.2782 -0.2546 0.050 Uiso 1 1 calc . . .
H20B H 0.4385 0.2084 -0.0771 0.050 Uiso 1 1 calc . . .
C21 C 0.3557(13) 0.3394(11) 0.2766(25) 0.090(4) Uiso 1 1 d . . .
H21A H 0.3924 0.2674 0.3139 0.050 Uiso 1 1 calc . . .
H21B H 0.2967 0.3704 0.3748 0.050 Uiso 1 1 calc . . .
C22 C 0.3096(11) 0.3345(10) 0.0471(22) 0.090(4) Uiso 1 1 d . . .
H22A H 0.2730 0.4065 0.0101 0.050 Uiso 1 1 calc . . .
H22B H 0.2568 0.2935 0.0380 0.050 Uiso 1 1 calc . . .
C23 C 0.8831(12) 0.3564(11) -0.0360(21) 0.090(4) Uiso 1 1 d . . .
H23A H 0.8680 0.4299 -0.0721 0.050 Uiso 1 1 calc . . .
H23B H 0.8751 0.3119 -0.1639 0.050 Uiso 1 1 calc . . .
C24 C 0.8160(11) 0.4102(12) 0.3473(23) 0.090(4) Uiso 1 1 d . . .
H24A H 0.7665 0.3997 0.4496 0.050 Uiso 1 1 calc . . .
H24B H 0.7988 0.4864 0.3306 0.050 Uiso 1 1 calc . . .
C25 C 1.0019(13) 0.3179(11) 0.0528(23) 0.090(4) Uiso 1 1 d . . .
H25A H 1.0192 0.2425 0.0769 0.050 Uiso 1 1 calc . . .
H25B H 1.0524 0.3261 -0.0501 0.050 Uiso 1 1 calc . . .
C26 C 0.9354(14) 0.3692(10) 0.4309(21) 0.090(4) Uiso 1 1 d . . .
H26A H 0.9444 0.4091 0.5643 0.050 Uiso 1 1 calc . . .
H26B H 0.9517 0.2939 0.4552 0.050 Uiso 1 1 calc . . .
C27 C 1.0143(14) 0.3845(12) 0.2641(24) 0.090(4) Uiso 1 1 d . . .
H27A H 0.9979 0.4598 0.2400 0.050 Uiso 1 1 calc . . .
H27B H 1.0886 0.3612 0.3166 0.050 Uiso 1 1 calc . . .
O28 O 0.8188(10) 0.2045(8) 0.3630(19) 0.17(2) Uiso 1 1 d . . .

loop_
_atom_type_symbol
_atom_type_description
_atom_type_scat_dispersion_real
_atom_type_scat_dispersion_imag
_atom_type_scat_source
O O 0.0492 0.0322 'International Tables Vol C Tables 4.2.6.8 and 6.1.1.4'
C C 0.0181 0.0091 'International Tables Vol C Tables 4.2.6.8 and 6.1.1.4'
H H 0.0000 0.0000 'International Tables Vol C Tables 4.2.6.8 and 6.1.1.4'

loop_
_geom_angle_atom_site_label_1
_geom_angle_atom_site_label_2
_geom_angle_atom_site_label_3
_geom_angle
_geom_angle_site_symmetry_1
_geom_angle_site_symmetry_3
_geom_angle_publ_flag
O13 O11 C10 115.5(10) . . ?
O28 O12 C14 113.3(9) . . ?
O11 O13 C15 111.8(9) . . ?
O17 O16 C14 115.3(11) . . ?
O16 O17 C15 116.0(12) . . ?
O12 O28 C10 113.4(11) . . ?
C2 C1 C6 109.7(12) . . ?
C2 C1 C10 109.5(12) . . ?
C6 C1 C10 109.0(12) . . ?
C1 C2 C3 109.6(12) . . ?
C2 C3 C4 109.6(13) . . ?
C2 C3 C7 108.8(11) . . ?
C4 C3 C7 109.3(13) . . ?
C3 C4 C5 110.3(11) . . ?
C4 C5 C6 108.9(13) . . ?
C4 C5 C9 109.7(13) . . ?
C6 C5 C9 109.4(12) . . ?
C1 C6 C5 109.5(12) . . ?
C3 C7 C8 110.2(11) . . ?
C7 C8 C9 110.7(11) . . ?
C7 C8 C10 108.3(11) . . ?
C9 C8 C10 108.8(11) . . ?
C5 C9 C8 109.9(12) . . ?
O11 C10 O28 108.4(11) . . ?
O11 C10 C1 104.3(11) . . ?
O11 C10 C8 114.8(12) . . ?
O28 C10 C1 105.0(12) . . ?
O28 C10 C8 114.2(11) . . ?
C1 C10 C8 109.3(10) . . ?
O12 C14 O16 109.1(12) . . ?
O12 C14 C23 102.1(11) . . ?
O12 C14 C24 112.9(11) . . ?
O16 C14 C23 104.2(11) . . ?
O16 C14 C24 115.1(12) . . ?
C23 C14 C24 112.4(12) . . ?
O13 C15 O17 110.4(13) . . ?
O13 C15 C18 102.4(11) . . ?
O13 C15 C19 111.6(11) . . ?
O17 C15 C18 116.6(12) . . ?
O17 C15 C19 105.2(12) . . ?
C18 C15 C19 110.7(13) . . ?
C15 C18 C20 110.0(11) . . ?
C15 C19 C21 108.4(12) . . ?
C18 C20 C22 108.9(11) . . ?
C19 C21 C22 109.6(11) . . ?
C20 C22 C21 110.3(12) . . ?
C14 C23 C25 110.1(11) . . ?
C14 C24 C26 110.6(12) . . ?
C23 C25 C27 110.3(12) . . ?
C24 C26 C27 109.1(11) . . ?
C25 C27 C26 109.6(13) . . ?
C2 C1 H1 109 . . ?
C6 C1 H1 109 . . ?
C10 C1 H1 109 . . ?
C1 C2 H2A 109 . . ?
C1 C2 H2B 109 . . ?
C3 C2 H2A 109 . . ?
C3 C2 H2B 109 . . ?
H2A C2 H2B 108 . . ?
C2 C3 H3 109 . . ?
C4 C3 H3 109 . . ?
C7 C3 H3 109 . . ?
C3 C4 H4A 109 . . ?
C3 C4 H4B 109 . . ?
C5 C4 H4A 109 . . ?
C5 C4 H4B 109 . . ?
H4A C4 H4B 108 . . ?
C4 C5 H5 109 . . ?
C6 C5 H5 109 . . ?
C9 C5 H5 109 . . ?
C1 C6 H6A 109 . . ?
C1 C6 H6B 109 . . ?
C5 C6 H6A 109 . . ?
C5 C6 H6B 109 . . ?
H6A C6 H6B 108 . . ?
C3 C7 H7A 109 . . ?
C3 C7 H7B 109 . . ?
C8 C7 H7A 109 . . ?
C8 C7 H7B 109 . . ?
H7A C7 H7B 108 . . ?
C7 C8 H8 109 . . ?
C9 C8 H8 109 . . ?
C10 C8 H8 109 . . ?
C5 C9 H9A 109 . . ?
C5 C9 H9B 109 . . ?
C8 C9 H9A 109 . . ?
C8 C9 H9B 109 . . ?
H9A C9 H9B 108 . . ?
C15 C18 H18A 109 . . ?
C15 C18 H18B 109 . . ?
C20 C18 H18A 109 . . ?
C20 C18 H18B 109 . . ?
H18A C18 H18B 108 . . ?
C15 C19 H19A 110 . . ?
C15 C19 H19B 110 . . ?
C21 C19 H19A 110 . . ?
C21 C19 H19B 109 . . ?
H19A C19 H19B 108 . . ?
C18 C20 H20A 109 . . ?
C18 C20 H20B 109 . . ?
C22 C20 H20A 109 . . ?
C22 C20 H20B 109 . . ?
H20A C20 H20B 108 . . ?
C19 C21 H21A 109 . . ?
C19 C21 H21B 109 . . ?
C22 C21 H21A 109 . . ?
C22 C21 H21B 109 . . ?
H21A C21 H21B 108 . . ?
C20 C22 H22A 109 . . ?
C20 C22 H22B 109 . . ?
C21 C22 H22A 109 . . ?
C21 C22 H22B 109 . . ?
H22A C22 H22B 108 . . ?
C14 C23 H23A 109 . . ?
C14 C23 H23B 109 . . ?
C25 C23 H23A 109 . . ?
C25 C23 H23B 109 . . ?
H23A C23 H23B 108 . . ?
C14 C24 H24A 109 . . ?
C14 C24 H24B 109 . . ?
C26 C24 H24A 109 . . ?
C26 C24 H24B 109 . . ?
H24A C24 H24B 108 . . ?
C23 C25 H25A 109 . . ?
C23 C25 H25B 109 . . ?
C27 C25 H25A 109 . . ?
C27 C25 H25B 109 . . ?
H25A C25 H25B 108 . . ?
C24 C26 H26A 109 . . ?
C24 C26 H26B 109 . . ?
C27 C26 H26A 109 . . ?
C27 C26 H26B 109 . . ?
H26A C26 H26B 108 . . ?
C25 C27 H27A 109 . . ?
C25 C27 H27B 109 . . ?
C26 C27 H27A 109 . . ?
C26 C27 H27B 109 . . ?
H27A C27 H27B 108 . . ?

loop_
_geom_bond_atom_site_label_1
_geom_bond_atom_site_label_2
_geom_bond_distance
_geom_bond_site_symmetry_2
_geom_bond_publ_flag
O11 O13 1.463(16) . ?
O11 C10 1.417(19) . ?
O12 O28 1.489(15) . ?
O12 C14 1.444(17) . ?
O13 C15 1.443(16) . ?
O16 O17 1.46(2) . ?
O16 C14 1.40(2) . ?
O17 C15 1.38(2) . ?
O28 C10 1.433(19) . ?
C1 C2 1.55(2) . ?
C1 C6 1.56(2) . ?
C1 C10 1.571(18) . ?
C2 C3 1.55(2) . ?
C3 C4 1.55(2) . ?
C3 C7 1.56(2) . ?
C4 C5 1.55(2) . ?
C5 C6 1.55(2) . ?
C5 C9 1.55(2) . ?
C7 C8 1.55(2) . ?
C8 C9 1.55(2) . ?
C8 C10 1.563(18) . ?
C14 C23 1.55(2) . ?
C14 C24 1.544(19) . ?
C15 C18 1.554(19) . ?
C15 C19 1.56(2) . ?
C18 C20 1.57(2) . ?
C19 C21 1.57(2) . ?
C20 C22 1.55(2) . ?
C21 C22 1.552(19) . ?
C23 C25 1.56(2) . ?
C24 C26 1.56(2) . ?
C25 C27 1.551(19) . ?
C26 C27 1.56(2) . ?
C1 H1 0.98 . ?
C2 H2A 0.97 . ?
C2 H2B 0.97 . ?
C3 H3 0.98 . ?
C4 H4A 0.97 . ?
C4 H4B 0.97 . ?
C5 H5 0.98 . ?
C6 H6A 0.97 . ?
C6 H6B 0.97 . ?
C7 H7A 0.97 . ?
C7 H7B 0.97 . ?
C8 H8 0.98 . ?
C9 H9A 0.97 . ?
C9 H9B 0.97 . ?
C18 H18A 0.97 . ?
C18 H18B 0.97 . ?
C19 H19A 0.97 . ?
C19 H19B 0.97 . ?
C20 H20A 0.97 . ?
C20 H20B 0.97 . ?
C21 H21A 0.97 . ?
C21 H21B 0.97 . ?
C22 H22A 0.97 . ?
C22 H22B 0.97 . ?
C23 H23A 0.97 . ?
C23 H23B 0.97 . ?
C24 H24A 0.97 . ?
C24 H24B 0.97 . ?
C25 H25A 0.97 . ?
C25 H25B 0.97 . ?
C26 H26A 0.97 . ?
C26 H26B 0.97 . ?
C27 H27A 0.97 . ?
C27 H27B 0.97 . ?

loop_
_geom_hbond_atom_site_label_D
_geom_hbond_atom_site_label_H
_geom_hbond_atom_site_label_A
_geom_hbond_distance_DH
_geom_hbond_distance_HA
_geom_hbond_distance_DA
_geom_hbond_angle_DHA
_geom_hbond_site_symmetry_A
_geom_hbond_publ_flag
C18 H18B O17 0.97 2.0946 3.05(2) 168 2_665 .
